data_4344848
loop_
_publ_author_name
'Lysenko, Andrey B.'
'Senchyk, Ganna A.'
'Lukashuk, Liliana V.'
'Domasevitch, Konstantin V.'
'Handke, Marcel'
'Lincke, J\"org'
'Krautscheid, Harald'
'Rusanov, Eduard B.'
'Kr\"amer, Karl W'
'Decurtins, Silvio'
'Liu, Shi-Xia'

_publ_section_title
;
 Composition Space Analysis in the Development of Copper Molybdate Hybrids
 Decorated by a Bifunctional Pyrazolyl/1,2,4-Triazole Ligand.
;
_journal_issue 1
_journal_name_full 'Inorganic chemistry'
_journal_page_first 239
_journal_paper_doi 10.1021/acs.inorgchem.5b02188
_journal_volume 55
_journal_year 2015
_chemical_formula_moiety 'C7 H9 N5, H2 O'
_chemical_formula_sum 'C7 H11 N5 O'
_chemical_formula_weight 181.21
_chemical_name_systematic
;
4-(3,5-Dimethylpyrazol-4-yl)-1,2,4-triazole Monohydrate
;
_space_group_IT_number 14
_space_group_name_Hall '-P 2yn'
_symmetry_cell_setting monoclinic
_symmetry_Int_Tables_number 14
_symmetry_space_group_name_Hall '-P 2yn'
_symmetry_space_group_name_H-M 'P 1 21/n 1'
_atom_sites_solution_hydrogens difmap
_atom_sites_solution_primary direct
_atom_sites_solution_secondary difmap
_audit_creation_method SHELXL-97
_cell_angle_alpha 90.00
_cell_angle_beta 102.837(7)
_cell_angle_gamma 90.00
_cell_formula_units_Z 4
_cell_length_a 10.6820(9)
_cell_length_b 7.9377(5)
_cell_length_c 10.7804(9)
_cell_measurement_reflns_used 11139
_cell_measurement_temperature 173(2)
_cell_measurement_theta_max 29.12
_cell_measurement_theta_min 5.37
_cell_volume 891.23(12)
_computing_cell_refinement 'IPDS Software (Stoe & Cie, 2000)'
_computing_data_collection 'IPDS Software (Stoe & Cie, 2000)'
_computing_data_reduction 'IPDS Software (Stoe & Cie, 2000)'
_computing_molecular_graphics 'Diamond 2.1e (Brandenburg, 1999)'
_computing_publication_material 'WinGX 1.70.01 (Farrugia, 1999)'
_computing_structure_refinement 'SHELXL-97 (Sheldrick, 2008)'
_computing_structure_solution 'SHELXS-97 (Sheldrick, 2008)'
_diffrn_ambient_temperature 173(2)
_diffrn_measured_fraction_theta_full 0.990
_diffrn_measured_fraction_theta_max 0.990
_diffrn_measurement_device_type 'Stoe Imaging plate diffraction system'
_diffrn_measurement_method '\f oscillation scans'
_diffrn_radiation_monochromator graphite
_diffrn_radiation_source 'fine-focus sealed tube'
_diffrn_radiation_type MoK\a
_diffrn_radiation_wavelength 0.71073
_diffrn_reflns_av_R_equivalents 0.0513
_diffrn_reflns_av_sigmaI/netI 0.0276
_diffrn_reflns_limit_h_max 14
_diffrn_reflns_limit_h_min -14
_diffrn_reflns_limit_k_max 9
_diffrn_reflns_limit_k_min -10
_diffrn_reflns_limit_l_max 14
_diffrn_reflns_limit_l_min -14
_diffrn_reflns_number 11139
_diffrn_reflns_theta_full 29.12
_diffrn_reflns_theta_max 29.12
_diffrn_reflns_theta_min 5.37
_diffrn_standards_decay_% 0
_exptl_absorpt_coefficient_mu 0.098
_exptl_absorpt_correction_type none
_exptl_crystal_colour colorless
_exptl_crystal_density_diffrn 1.351
_exptl_crystal_density_method 'not measured'
_exptl_crystal_description prism
_exptl_crystal_F_000 384
_exptl_crystal_size_max 0.26
_exptl_crystal_size_mid 0.24
_exptl_crystal_size_min 0.19
_refine_diff_density_max 0.406
_refine_diff_density_min -0.148
_refine_diff_density_rms 0.038
_refine_ls_extinction_method none
_refine_ls_goodness_of_fit_ref 1.022
_refine_ls_hydrogen_treatment refall
_refine_ls_matrix_type full
_refine_ls_number_parameters 162
_refine_ls_number_reflns 2377
_refine_ls_number_restraints 0
_refine_ls_restrained_S_all 1.022
_refine_ls_R_factor_all 0.0436
_refine_ls_R_factor_gt 0.0374
_refine_ls_shift/su_max 0.000
_refine_ls_shift/su_mean 0.000
_refine_ls_structure_factor_coef Fsqd
_refine_ls_weighting_details 'calc w=1/[\s^2^(Fo^2^)+(0.0599P)^2^+0.1603P] where P=(Fo^2^+2Fc^2^)/3'
_refine_ls_weighting_scheme calc
_refine_ls_wR_factor_gt 0.0998
_refine_ls_wR_factor_ref 0.1036
_reflns_number_gt 2056
_reflns_number_total 2377
_reflns_threshold_expression >2sigma(I)
_cod_data_source_file ic5b02188_si_002.cif
_cod_data_source_block (1)
_cod_depositor_comments
;
The following automatic conversions were performed:

'_symmetry_cell_setting' value 'Monoclinic' changed to 'monoclinic'
according to
/usr/data/users/saulius/crontab/automatic-downloads/current/ACS/lib/dictionaries/cif_core.dic
dictionary named 'cif_core.dic' version 2.4.2 from 2011-04-26.

Automatic conversion script
Id: cif_fix_values 4268 2015-11-12 08:31:59Z antanas 

The following automatic conversions were performed:

data name '_iucr_refine_instruction_details' was replaced with
'_iucr_refine_instructions_details' as specified in the replacement
file 'data/replacement-values/replacement_tags.lst'.

Automatic conversion script
Id: cif_correct_tags 9268 2022-04-12 08:56:07Z antanas 
;
_cod_original_sg_symbol_H-M 'P 21/n'
_cod_database_code 4344848

loop_
_symmetry_equiv_pos_as_xyz
'x, y, z'
'-x+1/2, y+1/2, -z+1/2'
'-x, -y, -z'
'x-1/2, -y-1/2, z-1/2'

loop_
_atom_site_label
_atom_site_type_symbol
_atom_site_fract_x
_atom_site_fract_y
_atom_site_fract_z
_atom_site_U_iso_or_equiv
_atom_site_adp_type
_atom_site_occupancy
_atom_site_symmetry_multiplicity
_atom_site_calc_flag
N1 N 0.26106(9) 0.16092(12) 0.85266(8) 0.0298(2) Uani 1 1 d
N2 N 0.14628(8) 0.22094(12) 0.77885(8) 0.0291(2) Uani 1 1 d
N3 N 0.27948(7) 0.17602(10) 0.65401(7) 0.02000(18) Uani 1 1 d
N4 N 0.34415(8) 0.08779(11) 0.34625(7) 0.02435(19) Uani 1 1 d
N5 N 0.44689(8) 0.18167(11) 0.40474(8) 0.02376(19) Uani 1 1 d
C1 C 0.33814(9) 0.13529(14) 0.77588(8) 0.0256(2) Uani 1 1 d
C2 C 0.16033(9) 0.22928(13) 0.66158(9) 0.0250(2) Uani 1 1 d
C3 C 0.14913(10) -0.02517(16) 0.40458(10) 0.0312(2) Uani 1 1 d
C4 C 0.27122(8) 0.07326(12) 0.43127(8) 0.02126(19) Uani 1 1 d
C5 C 0.32884(8) 0.16037(11) 0.54271(8) 0.01906(19) Uani 1 1 d
C6 C 0.44202(8) 0.22856(12) 0.52341(8) 0.02087(19) Uani 1 1 d
C7 C 0.54376(10) 0.33004(15) 0.60700(10) 0.0304(2) Uani 1 1 d
O1 O 0.38230(8) -0.00404(13) 0.09839(8) 0.0411(2) Uani 1 1 d
H1N H 0.5095(14) 0.2066(19) 0.3634(14) 0.038(4) Uiso 1 1 d
H1 H 0.4233(14) 0.0933(18) 0.8000(13) 0.034(3) Uiso 1 1 d
H2 H 0.0991(14) 0.2696(18) 0.5885(14) 0.037(4) Uiso 1 1 d
H3A H 0.1412(14) -0.0869(19) 0.3261(15) 0.040(4) Uiso 1 1 d
H3B H 0.0735(16) 0.047(2) 0.3908(15) 0.045(4) Uiso 1 1 d
H3C H 0.1457(16) -0.093(2) 0.4772(17) 0.052(4) Uiso 1 1 d
H7A H 0.5923(16) 0.267(2) 0.6762(17) 0.049(4) Uiso 1 1 d
H7B H 0.5026(17) 0.421(2) 0.6475(17) 0.057(5) Uiso 1 1 d
H7C H 0.6055(16) 0.372(2) 0.5595(16) 0.051(4) Uiso 1 1 d
H1W H 0.3522(16) 0.018(2) 0.1632(17) 0.050(4) Uiso 1 1 d
H2W H 0.3342(17) 0.046(2) 0.0354(17) 0.053(5) Uiso 1 1 d

loop_
_atom_site_aniso_label
_atom_site_aniso_U_11
_atom_site_aniso_U_22
_atom_site_aniso_U_33
_atom_site_aniso_U_23
_atom_site_aniso_U_13
_atom_site_aniso_U_12
N1 0.0321(4) 0.0406(5) 0.0184(4) 0.0018(3) 0.0096(3) 0.0056(4)
N2 0.0265(4) 0.0406(5) 0.0235(4) 0.0012(3) 0.0128(3) 0.0050(3)
N3 0.0188(3) 0.0271(4) 0.0157(3) 0.0003(3) 0.0073(3) 0.0016(3)
N4 0.0264(4) 0.0307(4) 0.0174(4) -0.0011(3) 0.0078(3) -0.0012(3)
N5 0.0228(4) 0.0313(4) 0.0202(4) 0.0002(3) 0.0111(3) -0.0010(3)
C1 0.0254(4) 0.0355(5) 0.0165(4) 0.0014(3) 0.0057(3) 0.0053(4)
C2 0.0203(4) 0.0349(5) 0.0216(4) 0.0013(4) 0.0090(3) 0.0041(3)
C3 0.0284(5) 0.0410(6) 0.0228(4) 0.0016(4) 0.0027(4) -0.0105(4)
C4 0.0217(4) 0.0265(4) 0.0158(4) 0.0013(3) 0.0045(3) 0.0005(3)
C5 0.0185(4) 0.0251(4) 0.0152(4) 0.0006(3) 0.0072(3) 0.0012(3)
C6 0.0201(4) 0.0249(4) 0.0193(4) 0.0006(3) 0.0080(3) 0.0003(3)
C7 0.0264(5) 0.0355(5) 0.0290(5) -0.0027(4) 0.0056(4) -0.0087(4)
O1 0.0380(4) 0.0648(6) 0.0209(4) -0.0009(4) 0.0077(3) 0.0201(4)

loop_
_atom_type_symbol
_atom_type_description
_atom_type_scat_dispersion_real
_atom_type_scat_dispersion_imag
_atom_type_scat_source
C C 0.0033 0.0016 'International Tables Vol C Tables 4.2.6.8 and 6.1.1.4'
H H 0.0000 0.0000 'International Tables Vol C Tables 4.2.6.8 and 6.1.1.4'
N N 0.0061 0.0033 'International Tables Vol C Tables 4.2.6.8 and 6.1.1.4'
O O 0.0106 0.0060 'International Tables Vol C Tables 4.2.6.8 and 6.1.1.4'

loop_
_geom_angle_atom_site_label_1
_geom_angle_atom_site_label_2
_geom_angle_atom_site_label_3
_geom_angle
C1 N1 N2 106.90(8)
C2 N2 N1 107.16(8)
C2 N3 C1 104.58(7)
C2 N3 C5 127.31(8)
C1 N3 C5 128.07(8)
C4 N4 N5 105.26(7)
C6 N5 N4 113.27(7)
C6 N5 H1N 126.7(9)
N4 N5 H1N 120.0(9)
N1 C1 N3 110.75(8)
N1 C1 H1 125.6(8)
N3 C1 H1 123.7(8)
N2 C2 N3 110.61(8)
N2 C2 H2 127.4(9)
N3 C2 H2 122.0(9)
C4 C3 H3A 109.7(9)
C4 C3 H3B 112.4(9)
H3A C3 H3B 104.8(13)
C4 C3 H3C 109.1(10)
H3A C3 H3C 114.8(14)
H3B C3 H3C 105.9(14)
N4 C4 C5 109.48(8)
N4 C4 C3 122.13(8)
C5 C4 C3 128.39(8)
C6 C5 C4 107.22(7)
C6 C5 N3 126.50(8)
C4 C5 N3 126.29(8)
N5 C6 C5 104.77(8)
N5 C6 C7 123.34(8)
C5 C6 C7 131.89(8)
C6 C7 H7A 112.8(10)
C6 C7 H7B 108.9(10)
H7A C7 H7B 104.8(14)
C6 C7 H7C 110.8(10)
H7A C7 H7C 106.1(14)
H7B C7 H7C 113.3(15)
H1W O1 H2W 106.6(16)

loop_
_geom_bond_atom_site_label_1
_geom_bond_atom_site_label_2
_geom_bond_distance
N1 C1 1.3067(12)
N1 N2 1.3892(12)
N2 C2 1.3075(12)
N3 C2 1.3607(11)
N3 C1 1.3629(11)
N3 C5 1.4192(10)
N4 C4 1.3333(11)
N4 N5 1.3601(11)
N5 C6 1.3444(11)
N5 H1N 0.904(16)
C1 H1 0.949(15)
C2 H2 0.960(15)
C3 C4 1.4924(13)
C3 H3A 0.965(16)
C3 H3B 0.974(17)
C3 H3C 0.957(18)
C4 C5 1.4041(12)
C5 C6 1.3819(12)
C6 C7 1.4855(13)
C7 H7A 0.952(18)
C7 H7B 0.996(18)
C7 H7C 0.980(18)
O1 H1W 0.850(19)
O1 H2W 0.854(19)

loop_
_geom_torsion_atom_site_label_1
_geom_torsion_atom_site_label_2
_geom_torsion_atom_site_label_3
_geom_torsion_atom_site_label_4
_geom_torsion
C1 N1 N2 C2 -0.34(12)
C4 N4 N5 C6 -0.41(11)
N2 N1 C1 N3 0.09(12)
C2 N3 C1 N1 0.18(12)
C5 N3 C1 N1 -177.50(9)
N1 N2 C2 N3 0.47(12)
C1 N3 C2 N2 -0.41(11)
C5 N3 C2 N2 177.30(9)
N5 N4 C4 C5 0.59(10)
N5 N4 C4 C3 -178.65(9)
N4 C4 C5 C6 -0.58(10)
C3 C4 C5 C6 178.59(10)
N4 C4 C5 N3 179.10(8)
C3 C4 C5 N3 -1.72(16)
C2 N3 C5 C6 127.37(11)
C1 N3 C5 C6 -55.45(14)
C2 N3 C5 C4 -52.26(14)
C1 N3 C5 C4 124.92(11)
N4 N5 C6 C5 0.05(11)
N4 N5 C6 C7 179.28(9)
C4 C5 C6 N5 0.32(10)
N3 C5 C6 N5 -179.37(8)
C4 C5 C6 C7 -178.83(10)
N3 C5 C6 C7 1.48(17)
